data_4123964
loop_
_publ_author_name
'Patschke, R.'
'Breshears, J.D.'
'Kannewurf, C.R.'
'Brazis, P.'
'Billinge, S.J.L.'
'Kanatzidis, M.G.'

_publ_section_title
;
 Cux U Te3 : stabilization of U Te3 in the Zr Se3 structure type via
 copper insertion. the artifact of Te - Te chains and evidence for
 distortions due to long range modulations
;
_journal_name_full 'Journal of the American Chemical Society'
_journal_page_first 4755
_journal_page_last 4762
_journal_volume 123
_journal_year 2001
_chemical_formula_sum 'Cu0.25 Te3 U'
_chemical_name_systematic 'Cu0.25 U Te3'
_space_group_IT_number 11
_symmetry_space_group_name_Hall '-P 2yb'
_symmetry_space_group_name_H-M 'P 1 21/m 1'
_cell_angle_alpha 90
_cell_angle_beta 98.83
_cell_angle_gamma 90
_cell_formula_units_Z 2
_cell_length_a 6.0838
_cell_length_b 4.214
_cell_length_c 10.361
_cell_volume 262.478
_citation_journal_id_ASTM JACSAT
_cod_data_source_file Patschke_JACSAT_2001_1111.cif
_cod_data_source_block Cu0.25Te3U1
_cod_original_cell_volume 262.4782
_cod_original_formula_sum 'Cu0.25 Te3 U1'
_cod_database_code 4123964

loop_
_symmetry_equiv_pos_as_xyz
x,y,z
-x,y+1/2,-z
-x,-y,-z
x,-y-1/2,z

loop_
_atom_site_label
_atom_site_type_symbol
_atom_site_fract_x
_atom_site_fract_y
_atom_site_fract_z
_atom_site_occupancy
_atom_site_U_iso_or_equiv
Te2 Te-1 0.4007 0.25 0.662 1 0.0
U1 U+4 0.7914 0.25 0.1629 1 0.0
Te3 Te-1 0.9114 0.25 0.6685 1 0.0
Te1 Te-2 0.2659 0.25 0.0599 1 0.0
Cu1 Cu+1 0.093 0.25 0.4656 0.25 0.0
